data_7715597
loop_
_publ_author_name
'M&#x105;czka, Miros&#x142;aw'
'Sobczak, Szymon'
'Ptak, Maciej'
'Sm&#xf3;&#x142;ka, Szymon'
'Fedoruk, Katarzyna'
'Dyba&#x142;a, Filip'
'Herman, Artur P.'
'Paraguassu, Waldeci'
'Zar&#x119;ba, Jan K'
'Kudrawiec, Robert'
'Sieradzki, Adam'
'Katrusiak, Andrzej'

_publ_section_title
;
 Revisiting a (001)-oriented layered lead chloride templated by
 1,2,4-triazolium: structural phase transitions, lattice dynamics and
 broadband photoluminescence.
;
_journal_issue 16
_journal_name_full 'Dalton transactions (Cambridge, England : 2003)'
_journal_page_first 6906
_journal_page_last 6919
_journal_paper_doi 10.1039/d4dt00406j
_journal_volume 53
_journal_year 2024
_chemical_formula_moiety 'Cl4 Pb, 2(C2 H4 N3)'
_chemical_formula_sum 'C4 H8 Cl4 N6 Pb'
_chemical_formula_weight 489.15
_chemical_name_systematic Tz2PbCl4
_space_group_crystal_system monoclinic
_space_group_IT_number 14
_space_group_name_Hall '-P 2ybc'
_space_group_name_H-M_alt 'P 1 21/c 1'
_atom_sites_solution_hydrogens geom
_audit_creation_date 2023-12-15
_audit_creation_method
;
Olex2 1.5
(compiled 2023.08.24 svn.re1ec1418 for OlexSys, GUI svn.r6817)
;
_audit_update_record
;
2024-03-04 deposited with the CCDC.	2024-03-21 downloaded from the CCDC.
;
_cell_angle_alpha 90
_cell_angle_beta 90.036(4)
_cell_angle_gamma 90
_cell_formula_units_Z 4
_cell_length_a 21.4566(15)
_cell_length_b 8.3029(3)
_cell_length_c 7.4446(3)
_cell_measurement_reflns_used 5622
_cell_measurement_temperature 220.00(10)
_cell_measurement_theta_max 28.6400
_cell_measurement_theta_min 3.6580
_cell_volume 1326.27(12)
_computing_cell_refinement 'CrysAlisPro 1.171.42.49 (Rigaku OD, 2022)'
_computing_data_collection 'CrysAlisPro 1.171.42.49 (Rigaku OD, 2022)'
_computing_data_reduction 'CrysAlisPro 1.171.42.49 (Rigaku OD, 2022)'
_computing_molecular_graphics 'Olex2 1.5 (Dolomanov et al., 2009)'
_computing_publication_material 'Olex2 1.5 (Dolomanov et al., 2009)'
_computing_structure_refinement 'SHELXL 2019/2 (Sheldrick, 2015)'
_computing_structure_solution 'SHELXT 2018/2 (Sheldrick, 2018)'
_diffrn_ambient_temperature 220.15
_diffrn_detector_area_resol_mean 8.0772
_diffrn_detector_type Eos
_diffrn_measured_fraction_theta_full 0.999
_diffrn_measured_fraction_theta_max 0.892
_diffrn_measurement_device 'four-circle diffractometer'
_diffrn_measurement_device_type 'Xcalibur, Eos'
_diffrn_measurement_method '\w scans'
_diffrn_radiation_type MoK\a
_diffrn_radiation_wavelength 0.71073
_diffrn_reflns_av_R_equivalents 0.0417
_diffrn_reflns_av_unetI/netI 0.0335
_diffrn_reflns_Laue_measured_fraction_full 0.999
_diffrn_reflns_Laue_measured_fraction_max 0.892
_diffrn_reflns_limit_h_max 26
_diffrn_reflns_limit_h_min -28
_diffrn_reflns_limit_k_max 10
_diffrn_reflns_limit_k_min -11
_diffrn_reflns_limit_l_max 9
_diffrn_reflns_limit_l_min -10
_diffrn_reflns_number 14514
_diffrn_reflns_point_group_measured_fraction_full 0.999
_diffrn_reflns_point_group_measured_fraction_max 0.892
_diffrn_reflns_theta_full 25.000
_diffrn_reflns_theta_max 29.054
_diffrn_reflns_theta_min 2.630
_exptl_absorpt_coefficient_mu 13.506
_exptl_absorpt_correction_T_max 1.00000
_exptl_absorpt_correction_T_min 0.14354
_exptl_absorpt_correction_type multi-scan
_exptl_absorpt_process_details
;
CrysAlisPro 1.171.42.49 (Rigaku Oxford Diffraction, 2022)
Empirical absorption correction using spherical harmonics,
implemented in SCALE3 ABSPACK scaling algorithm.
;
_exptl_crystal_colour colourless
_exptl_crystal_colour_primary colourless
_exptl_crystal_density_diffrn 2.450
_exptl_crystal_description block
_exptl_crystal_F_000 896
_exptl_crystal_size_max 0.50
_exptl_crystal_size_mid 0.15
_exptl_crystal_size_min 0.12
_refine_diff_density_max 1.796
_refine_diff_density_min -2.283
_refine_diff_density_rms 0.189
_refine_ls_extinction_coef 0.0129(4)
_refine_ls_extinction_expression Fc^*^=kFc[1+0.001xFc^2^\l^3^/sin(2\q)]^-1/4^
_refine_ls_extinction_method 'SHELXL-2019/2 (Sheldrick 2019)'
_refine_ls_goodness_of_fit_ref 1.110
_refine_ls_hydrogen_treatment constr
_refine_ls_matrix_type full
_refine_ls_number_parameters 77
_refine_ls_number_reflns 3145
_refine_ls_number_restraints 61
_refine_ls_restrained_S_all 1.116
_refine_ls_R_factor_all 0.0555
_refine_ls_R_factor_gt 0.0402
_refine_ls_shift/su_max 0.000
_refine_ls_shift/su_mean 0.000
_refine_ls_structure_factor_coef Fsqd
_refine_ls_weighting_details 'w=1/[\s^2^(Fo^2^)+(0.0360P)^2^+4.0888P] where P=(Fo^2^+2Fc^2^)/3'
_refine_ls_weighting_scheme calc
_refine_ls_wR_factor_gt 0.0852
_refine_ls_wR_factor_ref 0.0931
_reflns_Friedel_coverage 0.000
_reflns_number_gt 2441
_reflns_number_total 3158
_reflns_threshold_expression 'I > 2\s(I)'
_cod_data_source_file d4dt00406j2.cif
_cod_data_source_block triag2pbcl4_08_220_00
_cod_depositor_comments 'Adding full bibliography for 7715584--7715597.cif.'
_cod_database_code 7715597
_shelx_shelxl_version_number 2018/3
_shelx_space_group_comment
;
The symmetry employed for this shelxl refinement is uniquely defined
by the following loop, which should always be used as a source of
symmetry information in preference to the above space-group names.
They are only intended as comments.
;
_shelx_estimated_absorpt_t_max 0.294
_shelx_estimated_absorpt_t_min 0.049
_olex2_refinement_description
;
1. Fixed Uiso
 At 1.2 times of:
  All C(H) groups, All N(H) groups
2. Restrained distances
 N3A-N2A \\sim N3B-N2B
 with sigma of 0.02
 N3B-C2B \\sim N3A-C2A
 with sigma of 0.02
 N2A-C1A \\sim N2B-C1B
 with sigma of 0.02
 N1B-C1B \\sim N1A-C1A
 with sigma of 0.02
 N1B-C2B \\sim N1A-C2A
 with sigma of 0.02
3. Rigid body (RIGU) restrains
 Cl2, Pb1, Cl1, Cl4, Cl3
 with sigma for 1-2 distances of 0.004 and sigma for 1-3 distances of 0.004
 N3B, N2B, C1B, C2B, N1B
 with sigma for 1-2 distances of 0.004 and sigma for 1-3 distances of 0.004
 N2B, C1B, N1B, N3B, C2B
 with sigma for 1-2 distances of 0.004 and sigma for 1-3 distances of 0.004
4. Others
 Fixed U11: N2A(0.064921) N1B(0.088372) N1A(0.07993) N2B(0.070382)
 C1A(0.07772) C1B(0.082748) N3A(0.074042) N3B(0.06014) C2A(0.065863)
 C2B(0.059547)
 Fixed U12: N2A(-0.003513) N1B(-0.00403) N1A(0.007169) N2B(-0.003555)
 C1A(0.012914) C1B(-0.010694) N3A(0.004549) N3B(-0.00287) C2A(-0.004224) C2B(-
 0.002761)
 Fixed U13: N2A(-0.008679) N1B(0.014691) N1A(-0.015731) N2B(0.006042) C1A(-
 0.000349) C1B(-0.006384) N3A(-0.025803) N3B(0.024063) C2A(-0.026637)
 C2B(0.026644)
 Fixed U22: N2A(0.02857) N1B(0.02152) N1A(0.01973) N2B(0.03038) C1A(0.03681)
 C1B(0.03949) N3A(0.02448) N3B(0.0257) C2A(0.02629) C2B(0.02592)
 Fixed U23: N2A(0.00493) N1B(-0.00062) N1A(0.00101) N2B(0.00785) C1A(0.00953)
 C1B(0.00593) N3A(0.00158) N3B(0.00033) C2A(0.00633) C2B(0.0021)
 Fixed U33: N2A(0.0617) N1B(0.06141) N1A(0.06483) N2B(0.05999) C1A(0.06243)
 C1B(0.05435) N3A(0.10023) N3B(0.10598) C2A(0.10624) C2B(0.10568)
5.a Aromatic/amide H refined with riding coordinates:
 N2A(H2A), N1B(H1B), N1A(H1A), N2B(H2B), C1A(H1AA), C1B(H1BA), C2A(H2AA),
 C2B(H2BA)
;
_olex2_submission_special_instructions 'No special instructions were received'
_oxdiff_exptl_absorpt_empirical_details
;
Empirical correction (ABSPACK) includes:
- Absorption correction using spherical harmonics
- Frame scaling
;

loop_
_space_group_symop_operation_xyz
'x, y, z'
'-x, y+1/2, -z+1/2'
'-x, -y, -z'
'x, -y-1/2, z-1/2'

loop_
_atom_site_label
_atom_site_type_symbol
_atom_site_fract_x
_atom_site_fract_y
_atom_site_fract_z
_atom_site_U_iso_or_equiv
_atom_site_adp_type
_atom_site_occupancy
_atom_site_site_symmetry_order
_atom_site_calc_flag
_atom_site_refinement_flags_posn
_atom_site_refinement_flags_adp
_atom_site_refinement_flags_occupancy
_atom_site_disorder_assembly
_atom_site_disorder_group
Pb1 Pb 0.24999(2) 0.49490(2) 0.36087(3) 0.03479(14) Uani 1 1 d . . . . .
Cl1 Cl 0.24975(11) 0.7632(2) 0.1348(2) 0.0582(6) Uani 1 1 d . . . . .
Cl2 Cl 0.24993(13) 0.1924(2) 0.5466(3) 0.0624(6) Uani 1 1 d . . . . .
Cl4 Cl 0.38298(12) 0.48898(18) 0.3562(4) 0.0586(6) Uani 1 1 d . . . . .
Cl3 Cl 0.11687(12) 0.48898(18) 0.3560(4) 0.0590(6) Uani 1 1 d . . . . .
N2A N 0.3958(3) 0.3915(7) 0.8492(9) 0.052 Uani 1 1 d D . . . .
H2A H 0.377761 0.299294 0.868502 0.062 Uiso 1 1 calc R U . . .
N1B N 0.0897(3) 0.6402(7) 0.8288(9) 0.057 Uani 1 1 d D . . . .
H1B H 0.094894 0.744080 0.832354 0.069 Uiso 1 1 calc R U . . .
N1A N 0.4102(3) 0.6398(7) 0.8273(9) 0.055 Uani 1 1 d D . . . .
H1A H 0.404985 0.743709 0.829031 0.066 Uiso 1 1 calc R U . . .
N2B N 0.1041(3) 0.3913(7) 0.8501(9) 0.054 Uani 1 1 d D . . . .
H2B H 0.122087 0.299077 0.870171 0.064 Uiso 1 1 calc R U . . .
C1A C 0.3679(5) 0.5307(9) 0.8656(13) 0.059 Uani 1 1 d D . . . .
H1AA H 0.326150 0.549021 0.898184 0.071 Uiso 1 1 calc R U . . .
C1B C 0.1319(5) 0.5298(9) 0.8658(13) 0.059 Uani 1 1 d D . . . .
H1BA H 0.173818 0.547646 0.897290 0.071 Uiso 1 1 calc R U . . .
N3A N 0.4556(3) 0.4077(7) 0.7990(11) 0.066 Uani 1 1 d D . . . .
N3B N 0.0443(3) 0.4078(7) 0.7990(11) 0.064 Uani 1 1 d D . . . .
C2A C 0.4630(4) 0.5620(9) 0.7849(14) 0.066 Uani 1 1 d D . . . .
H2AA H 0.500263 0.612489 0.749740 0.079 Uiso 1 1 calc R U . . .
C2B C 0.0371(4) 0.5618(9) 0.7846(14) 0.064 Uani 1 1 d D . . . .
H2BA H -0.000046 0.612226 0.748004 0.076 Uiso 1 1 calc R U . . .

loop_
_atom_site_aniso_label
_atom_site_aniso_U_11
_atom_site_aniso_U_22
_atom_site_aniso_U_33
_atom_site_aniso_U_23
_atom_site_aniso_U_13
_atom_site_aniso_U_12
Pb1 0.0744(2) 0.01421(15) 0.01580(16) -0.00036(7) 0.00012(12) -0.00010(10)
Cl1 0.1196(18) 0.0287(9) 0.0263(9) 0.0121(6) 0.0000(10) 0.0005(9)
Cl2 0.1181(18) 0.0330(9) 0.0363(11) 0.0187(8) 0.0010(10) 0.0012(11)
Cl4 0.0721(14) 0.0208(9) 0.0829(18) 0.0004(7) -0.0066(11) -0.0018(8)
Cl3 0.0729(14) 0.0197(9) 0.0843(18) 0.0009(7) 0.0082(12) 0.0031(7)
N2A 0.065 0.029 0.062 0.005 0.000 0.000
N1B 0.088 0.022 0.061 0.000 0.015 0.000
N1A 0.080 0.020 0.065 0.001 0.000 0.007
N2B 0.070 0.030 0.060 0.008 0.006 0.000
C1A 0.078 0.037 0.062 0.010 0.000 0.013
C1B 0.083 0.039 0.054 0.006 0.000 0.000
N3A 0.074 0.024 0.100 0.002 0.000 0.005
N3B 0.060 0.026 0.106 0.000 0.024 0.000
C2A 0.066 0.026 0.106 0.006 0.000 0.000
C2B 0.060 0.026 0.106 0.002 0.027 0.000

loop_
_atom_type_symbol
_atom_type_description
_atom_type_scat_dispersion_real
_atom_type_scat_dispersion_imag
_atom_type_scat_source
C C 0.0033 0.0016 'International Tables Vol C Tables 4.2.6.8 and 6.1.1.4'
H H 0.0000 0.0000 'International Tables Vol C Tables 4.2.6.8 and 6.1.1.4'
Cl Cl 0.1484 0.1585 'International Tables Vol C Tables 4.2.6.8 and 6.1.1.4'
N N 0.0061 0.0033 'International Tables Vol C Tables 4.2.6.8 and 6.1.1.4'
Pb Pb -3.3944 10.1111 'International Tables Vol C Tables 4.2.6.8 and 6.1.1.4'

loop_
_exptl_crystal_face_index_h
_exptl_crystal_face_index_k
_exptl_crystal_face_index_l
_exptl_crystal_face_perp_dist
1 7 -8 0.0869
0 7 8 0.0832
-1 1 10 0.0738
-1 -12 1 0.4117
1 0 -10 0.0824
-2 12 -1 0.1383
-30 1 0 0.0656
30 0 0 0.0459

loop_
_geom_angle_atom_site_label_1
_geom_angle_atom_site_label_2
_geom_angle_atom_site_label_3
_geom_angle
_geom_angle_site_symmetry_1
_geom_angle_site_symmetry_3
_geom_angle_publ_flag
Cl1 Pb1 Cl1 82.509(7) . 4_576 ?
Cl1 Pb1 Cl2 86.53(5) . 4_565 ?
Cl1 Pb1 Cl2 171.75(5) . . ?
Cl1 Pb1 Cl2 105.74(5) 4_576 . ?
Cl1 Pb1 Cl4 90.45(7) . . ?
Cl1 Pb1 Cl3 90.27(7) . . ?
Cl2 Pb1 Cl1 169.04(5) 4_565 4_576 ?
Cl2 Pb1 Cl2 85.221(16) 4_565 . ?
Cl2 Pb1 Cl4 88.87(8) 4_565 . ?
Cl2 Pb1 Cl3 88.85(8) 4_565 . ?
Cl4 Pb1 Cl1 91.31(7) . 4_576 ?
Cl4 Pb1 Cl2 89.51(7) . . ?
Cl4 Pb1 Cl3 177.57(5) . . ?
Cl3 Pb1 Cl1 91.08(7) . 4_576 ?
Cl3 Pb1 Cl2 89.45(7) . . ?
Pb1 Cl1 Pb1 171.65(7) . 4_575 ?
Pb1 Cl2 Pb1 152.44(8) 4_566 . ?
C1A N2A H2A 124.0 . . ?
C1A N2A N3A 112.1(6) . . ?
N3A N2A H2A 124.0 . . ?
C1B N1B H1B 126.5 . . ?
C1B N1B C2B 107.0(7) . . ?
C2B N1B H1B 126.5 . . ?
C1A N1A H1A 126.2 . . ?
C1A N1A C2A 107.6(6) . . ?
C2A N1A H1A 126.2 . . ?
C1B N2B H2B 124.1 . . ?
C1B N2B N3B 111.9(7) . . ?
N3B N2B H2B 124.1 . . ?
N2A C1A N1A 105.8(8) . . ?
N2A C1A H1AA 127.1 . . ?
N1A C1A H1AA 127.1 . . ?
N1B C1B H1BA 126.8 . . ?
N2B C1B N1B 106.3(8) . . ?
N2B C1B H1BA 126.8 . . ?
C2A N3A N2A 103.8(6) . . ?
C2B N3B N2B 103.8(6) . . ?
N1A C2A H2AA 124.6 . . ?
N3A C2A N1A 110.7(7) . . ?
N3A C2A H2AA 124.6 . . ?
N1B C2B H2BA 124.5 . . ?
N3B C2B N1B 111.0(7) . . ?
N3B C2B H2BA 124.5 . . ?

loop_
_geom_bond_atom_site_label_1
_geom_bond_atom_site_label_2
_geom_bond_distance
_geom_bond_site_symmetry_2
_geom_bond_publ_flag
Pb1 Cl1 2.7920(15) . ?
Pb1 Cl1 2.8622(15) 4_576 ?
Pb1 Cl2 2.8094(17) 4_565 ?
Pb1 Cl2 2.8671(16) . ?
Pb1 Cl4 2.854(3) . ?
Pb1 Cl3 2.857(3) . ?
N2A H2A 0.8700 . ?
N2A C1A 1.308(9) . ?
N2A N3A 1.344(8) . ?
N1B H1B 0.8700 . ?
N1B C1B 1.318(10) . ?
N1B C2B 1.345(10) . ?
N1A H1A 0.8700 . ?
N1A C1A 1.315(10) . ?
N1A C2A 1.342(10) . ?
N2B H2B 0.8700 . ?
N2B C1B 1.301(9) . ?
N2B N3B 1.346(9) . ?
C1A H1AA 0.9400 . ?
C1B H1BA 0.9400 . ?
N3A C2A 1.295(10) . ?
N3B C2B 1.292(10) . ?
C2A H2AA 0.9400 . ?
C2B H2BA 0.9400 . ?

loop_
_geom_torsion_atom_site_label_1
_geom_torsion_atom_site_label_2
_geom_torsion_atom_site_label_3
_geom_torsion_atom_site_label_4
_geom_torsion
_geom_torsion_site_symmetry_1
_geom_torsion_site_symmetry_2
_geom_torsion_site_symmetry_3
_geom_torsion_site_symmetry_4
_geom_torsion_publ_flag
N2A N3A C2A N1A 0.9(9) . . . . ?
N2B N3B C2B N1B -1.4(9) . . . . ?
C1A N2A N3A C2A -0.2(9) . . . . ?
C1A N1A C2A N3A -1.3(10) . . . . ?
C1B N1B C2B N3B 2.4(10) . . . . ?
C1B N2B N3B C2B 0.0(9) . . . . ?
N3A N2A C1A N1A -0.6(10) . . . . ?
N3B N2B C1B N1B 1.4(10) . . . . ?
C2A N1A C1A N2A 1.1(10) . . . . ?
C2B N1B C1B N2B -2.2(10) . . . . ?
